data_7000099
loop_
_publ_author_name
'Marchant, Sarah'
'Tang, Christina Y.'
'Downs, Anthony J.'
'Greene, Tim M.'
'Himmel, Hans-J\"org'
'Parsons, Simon'

_publ_section_title
;
 Synthesis and structural characterisation of primary amine adducts of
 gallane, RH2N.GaH3, and of their decomposition products, [RHNGaH2]n(R
 = Me, n= 3; R =tBu, n= 2).
;
_journal_issue 20
_journal_name_full 'Dalton transactions (Cambridge, England : 2003)'
_journal_page_first 3281
_journal_page_last 3290
_journal_paper_doi 10.1039/b508057f
_journal_year 2005
_chemical_formula_moiety 'C1 H8 Ga1 N1'
_chemical_formula_sum 'C H8 Ga N'
_chemical_formula_weight 103.80
_space_group_IT_number 15
_symmetry_cell_setting monoclinic
_symmetry_space_group_name_Hall '-I 2ya'
_symmetry_space_group_name_H-M 'I 1 2/a 1'
_atom_sites_solution_hydrogens geom
_atom_sites_solution_primary Patterson
_audit_creation_date 05-05-17
_audit_creation_method CRYSTALS_ver_12.80
_cell_angle_alpha 90
_cell_angle_beta 92.552(3)
_cell_angle_gamma 90
_cell_formula_units_Z 8
_cell_length_a 12.351(3)
_cell_length_b 4.9484(10)
_cell_length_c 14.510(3)
_cell_measurement_reflns_used 2259
_cell_measurement_temperature 150
_cell_measurement_theta_max 29
_cell_measurement_theta_min 3
_cell_volume 885.9(3)
_computing_cell_refinement 'SAINT (Siemens ,1995)'
_computing_data_collection 'SMART (Siemens, 1993)'
_computing_data_reduction 'SAINT (Siemens ,1995)'
_computing_molecular_graphics 'CAMERON (Watkin et al., 1996)'
_computing_publication_material 'CRYSTALS (Betteridge et al., 2003)'
_computing_structure_refinement 'CRYSTALS (Betteridge et al., 2003)'
_computing_structure_solution 'DIRDIF-96 (Beurskens et al., 1996)'
_diffrn_ambient_temperature 150
_diffrn_measured_fraction_theta_full 0.995
_diffrn_measured_fraction_theta_max 0.922
_diffrn_measurement_device_type 'Bruker SMART'
_diffrn_measurement_method \w
_diffrn_radiation_monochromator graphite
_diffrn_radiation_type 'Mo K\a'
_diffrn_radiation_wavelength 0.71073
_diffrn_reflns_av_R_equivalents 0.034
_diffrn_reflns_limit_h_max 15
_diffrn_reflns_limit_h_min -16
_diffrn_reflns_limit_k_max 6
_diffrn_reflns_limit_k_min 0
_diffrn_reflns_limit_l_max 19
_diffrn_reflns_limit_l_min 0
_diffrn_reflns_number 3744
_diffrn_reflns_theta_full 25.399
_diffrn_reflns_theta_max 28.862
_diffrn_reflns_theta_min 2.810
_diffrn_standards_number 0
_exptl_absorpt_coefficient_mu 5.992
_exptl_absorpt_correction_T_max 0.040
_exptl_absorpt_correction_T_min 0.004
_exptl_absorpt_correction_type multi-scan
_exptl_absorpt_process_details 'SADABS (Siemens, 1996)'
_exptl_crystal_colour colourless
_exptl_crystal_density_diffrn 1.556
_exptl_crystal_description cylinder
_exptl_crystal_F_000 416
_exptl_crystal_size_max 3.00
_exptl_crystal_size_mid 0.53
_exptl_crystal_size_min 0.53
_refine_diff_density_max 0.51
_refine_diff_density_min -0.32
_refine_ls_extinction_method None
_refine_ls_goodness_of_fit_ref 0.9947
_refine_ls_hydrogen_treatment mixed
_refine_ls_matrix_type full
_refine_ls_number_parameters 37
_refine_ls_number_reflns 1071
_refine_ls_number_restraints 9
_refine_ls_R_factor_all 0.0254
_refine_ls_R_factor_gt 0.0220
_refine_ls_shift/su_max 0.000222
_refine_ls_structure_factor_coef Fsqd
_refine_ls_weighting_details
;
w=1/[\s^2^(F^2^) + 0.03 + 0.63P]
where P=(max(Fo^2^,0) + 2Fc^2^)/3
;
_refine_ls_weighting_scheme calc
_refine_ls_wR_factor_all 0.0543
_refine_ls_wR_factor_gt 0.0534
_refine_ls_wR_factor_ref 0.0543
_reflns_limit_h_max 15
_reflns_limit_h_min -16
_reflns_limit_k_max 6
_reflns_limit_k_min 0
_reflns_limit_l_max 19
_reflns_limit_l_min 0
_reflns_number_gt 962
_reflns_number_total 1072
_reflns_threshold_expression I>2.00u(I)
_oxford_diffrn_Wilson_B_factor 0.00
_oxford_diffrn_Wilson_scale 0.00
_oxford_refine_ls_scale 0.12441(6)
_oxford_structure_analysis_title 'MENH2G in I2/a'
_cod_data_source_file b508057f.txt
_cod_data_source_block menh2g
_cod_depositor_comments
;
The following automatic conversions were performed:
'_symmetry_cell_setting' value 'Monoclinic' changed to 'monoclinic'
according to '/home/saulius/struct/CIF-dictionaries/cif_core.dic'
dictionary named 'cif_core.dic' version 2.4.1 from 2010-06-29.

Automatic conversion script
Id: cif_fix_enum 1527 2010-12-29 10:47:43Z saulius 
;
_cod_original_sg_symbol_H-M I2/a
_cod_original_formula_sum 'C1 H8 Ga1 N1'
_cod_database_code 7000099

loop_
_symmetry_equiv_pos_as_xyz
x,y,z
-x,-y,-z
x+1/2,y+1/2,z+1/2
-x+1/2,-y+1/2,-z+1/2
-x+1/2,y,-z
x+1/2,-y,z
-x+1,y+1/2,-z+1/2
x+1,-y+1/2,z+1/2

loop_
_atom_site_label
_atom_site_type_symbol
_atom_site_fract_x
_atom_site_fract_y
_atom_site_fract_z
_atom_site_U_iso_or_equiv
_atom_site_occupancy
_atom_site_adp_type
_atom_site_refinement_flags_posn
_atom_site_refinement_flags_adp
_atom_site_refinement_flags_occupancy
_atom_site_disorder_assembly
_atom_site_disorder_group
_atom_site_attached_hydrogens
Ga1 Ga 0.069030(17) 0.15764(4) 0.122345(14) 0.0261 1.0000 Uani D . . . . .
N2 N -0.07632(15) 0.3542(3) 0.11018(12) 0.0292 1.0000 Uani D . . . . .
C3 C -0.17168(19) 0.1918(5) 0.1306(2) 0.0426 1.0000 Uani . . . . . .
H11 H 0.0396(19) -0.123(2) 0.0898(17) 0.0500 1.0000 Uiso D . . . . .
H12 H 0.1056(19) 0.185(4) 0.2214(7) 0.0500 1.0000 Uiso D . . . . .
H13 H 0.1369(16) 0.310(4) 0.0563(13) 0.0500 1.0000 Uiso D . . . . .
H21 H -0.0735 0.4973 0.1496 0.0350 1.0000 Uiso . . . . . .
H22 H -0.0852 0.4151 0.0512 0.0350 1.0000 Uiso . . . . . .
H31 H -0.2370 0.3033 0.1229 0.0642 1.0000 Uiso . . . . . .
H32 H -0.1646 0.1261 0.1943 0.0642 1.0000 Uiso . . . . . .
H33 H -0.1771 0.0376 0.0883 0.0642 1.0000 Uiso . . . . . .

loop_
_atom_site_aniso_label
_atom_site_aniso_U_11
_atom_site_aniso_U_22
_atom_site_aniso_U_33
_atom_site_aniso_U_23
_atom_site_aniso_U_13
_atom_site_aniso_U_12
Ga1 0.02474(14) 0.02686(15) 0.02644(15) 0.00107(8) -0.00037(9) -0.00058(8)
N2 0.0293(9) 0.0289(9) 0.0292(9) 0.0027(6) 0.0013(7) 0.0001(6)
C3 0.0267(11) 0.0420(13) 0.0596(16) 0.0060(11) 0.0076(10) -0.0003(9)

loop_
_atom_type_symbol
_atom_type_scat_dispersion_real
_atom_type_scat_dispersion_imag
_atom_type_scat_Cromer_Mann_a1
_atom_type_scat_Cromer_Mann_b1
_atom_type_scat_Cromer_Mann_a2
_atom_type_scat_Cromer_Mann_b2
_atom_type_scat_Cromer_Mann_a3
_atom_type_scat_Cromer_Mann_b3
_atom_type_scat_Cromer_Mann_a4
_atom_type_scat_Cromer_Mann_b4
_atom_type_scat_Cromer_Mann_c
_atom_type_scat_source
C 0.0033 0.0016 2.3100 20.8439 1.0200 10.2075 1.5886 0.5687 0.8650 51.6512 0.2156 'International Tables Vol C 4.2.6.8 and 6.1.1.4'
H 0.0000 0.0000 0.4930 10.5109 0.3229 26.1257 0.1402 3.1424 0.0408 57.7998 0.0030 'International Tables Vol C 4.2.6.8 and 6.1.1.4'
N 0.0061 0.0033 12.2126 0.0057 3.1322 9.8933 2.0125 28.9975 1.1663 0.5826 -11.5290 'International Tables Vol C 4.2.6.8 and 6.1.1.4'
Ga 0.2307 1.6083 15.2354 3.0669 6.7006 0.2412 4.3591 10.7805 2.9623 61.4135 1.7189 'International Tables Vol C 4.2.6.8 and 6.1.1.4'

loop_
_geom_angle_atom_site_label_1
_geom_angle_site_symmetry_1
_geom_angle_atom_site_label_2
_geom_angle_site_symmetry_2
_geom_angle_atom_site_label_3
_geom_angle_site_symmetry_3
_geom_angle
_geom_angle_publ_flag
N2 . Ga1 . H11 . 102.3(9) no
N2 . Ga1 . H12 . 105.5(9) no
H11 . Ga1 . H12 . 116.3(12) no
N2 . Ga1 . H13 . 102.6(9) no
H11 . Ga1 . H13 . 113.3(12) no
H12 . Ga1 . H13 . 114.5(12) no
Ga1 . N2 . C3 . 115.61(13) yes
Ga1 . N2 . H21 . 107.9 no
C3 . N2 . H21 . 107.9 no
Ga1 . N2 . H22 . 107.9 no
C3 . N2 . H22 . 107.9 no
H21 . N2 . H22 . 109.5 no
N2 . C3 . H31 . 109.5 no
N2 . C3 . H32 . 109.5 no
H31 . C3 . H32 . 109.5 no
N2 . C3 . H33 . 109.5 no
H31 . C3 . H33 . 109.5 no
H32 . C3 . H33 . 109.5 no

loop_
_geom_bond_atom_site_label_1
_geom_bond_site_symmetry_1
_geom_bond_atom_site_label_2
_geom_bond_site_symmetry_2
_geom_bond_distance
_geom_bond_publ_flag
Ga1 . N2 . 2.0424(18) yes
Ga1 . H11 . 1.505(9) no
Ga1 . H12 . 1.493(9) no
Ga1 . H13 . 1.503(9) no
N2 . C3 . 1.467(3) yes
N2 . H21 . 0.910 no
N2 . H22 . 0.910 no
C3 . H31 . 0.980 no
C3 . H32 . 0.980 no
C3 . H33 . 0.980 no
